data_4109777
loop_
_publ_author_name
'Sang Yeul Lee'
'Ryan C. Clark'
'Dale L. Boger'

_publ_section_title
;
 Total Synthesis, Stereochemical Reassignment, and Absolute Configuration
 of Chlorofusin
;
_journal_name_full 'Journal of the American Chemical Society'
_journal_page_first 9860
_journal_page_last 9861
_journal_paper_doi 10.1021/ja073264v
_journal_volume 129
_journal_year 2007
_chemical_formula_sum 'C21 H28 Cl N O6'
_chemical_formula_weight 425.89
_chemical_name_systematic
; 
 ? 
;
_space_group_IT_number 2
_symmetry_cell_setting triclinic
_symmetry_space_group_name_Hall '-P 1'
_symmetry_space_group_name_H-M 'P -1'
_atom_sites_solution_hydrogens geom
_atom_sites_solution_primary direct
_atom_sites_solution_secondary difmap
_audit_creation_method SHELXL-97
_cell_angle_alpha 107.93(3)
_cell_angle_beta 107.91(3)
_cell_angle_gamma 90.12(3)
_cell_formula_units_Z 4
_cell_length_a 10.747(2)
_cell_length_b 14.120(3)
_cell_length_c 16.719(3)
_cell_measurement_reflns_used 4566
_cell_measurement_temperature 296(2)
_cell_measurement_theta_max 24.00
_cell_measurement_theta_min 2.6
_cell_volume 2283.7(10)
_computing_cell_refinement 'Bruker SAINT+'
_computing_data_collection 'Bruker SMART'
_computing_data_reduction 'Bruker SAINT+'
_computing_molecular_graphics 'Bruker SHELXTL'
_computing_publication_material 'Bruker SHELXTL'
_computing_structure_refinement 'SHELXL-97 (Sheldrick, 1997)'
_computing_structure_solution 'SHELXS-97 (Sheldrick, 1997)'
_diffrn_ambient_temperature 296(2)
_diffrn_measured_fraction_theta_full 0.998
_diffrn_measured_fraction_theta_max 0.998
_diffrn_measurement_device_type 'CCD area detector'
_diffrn_measurement_method 'phi and omega scans'
_diffrn_radiation_monochromator graphite
_diffrn_radiation_source 'fine-focus sealed tube'
_diffrn_radiation_type MoK\a
_diffrn_radiation_wavelength 0.71073
_diffrn_reflns_av_R_equivalents 0.0442
_diffrn_reflns_av_sigmaI/netI 0.0712
_diffrn_reflns_limit_h_max 12
_diffrn_reflns_limit_h_min -11
_diffrn_reflns_limit_k_max 16
_diffrn_reflns_limit_k_min -16
_diffrn_reflns_limit_l_max 19
_diffrn_reflns_limit_l_min -19
_diffrn_reflns_number 15609
_diffrn_reflns_theta_full 24.00
_diffrn_reflns_theta_max 24.00
_diffrn_reflns_theta_min 1.35
_diffrn_standards_decay_% 1
_exptl_absorpt_coefficient_mu 0.202
_exptl_absorpt_correction_T_max 0.9840
_exptl_absorpt_correction_T_min 0.9704
_exptl_absorpt_correction_type multi-scan
_exptl_absorpt_process_details 'SADABS (Sheldrick, 1999)'
_exptl_crystal_colour Yellow
_exptl_crystal_density_diffrn 1.239
_exptl_crystal_density_meas 0
_exptl_crystal_description Parallelepiped
_exptl_crystal_F_000 904
_exptl_crystal_size_max 0.15
_exptl_crystal_size_mid 0.12
_exptl_crystal_size_min 0.08
_refine_diff_density_max 0.594
_refine_diff_density_min -0.352
_refine_diff_density_rms 0.070
_refine_ls_extinction_method none
_refine_ls_goodness_of_fit_ref 1.104
_refine_ls_hydrogen_treatment constr
_refine_ls_matrix_type full
_refine_ls_number_parameters 507
_refine_ls_number_reflns 7163
_refine_ls_number_restraints 0
_refine_ls_restrained_S_all 1.104
_refine_ls_R_factor_all 0.1341
_refine_ls_R_factor_gt 0.0932
_refine_ls_shift/su_max 0.034
_refine_ls_shift/su_mean 0.006
_refine_ls_structure_factor_coef Fsqd
_refine_ls_weighting_details 'calc w=1/[\s^2^(Fo^2^)+(0.1100P)^2^+2.0000P] where P=(Fo^2^+2Fc^2^)/3'
_refine_ls_weighting_scheme calc
_refine_ls_wR_factor_gt 0.2253
_refine_ls_wR_factor_ref 0.2497
_reflns_number_gt 4748
_reflns_number_total 7163
_reflns_threshold_expression >2sigma(I)
_cod_data_source_file ja073264vrom20070508_124841.cif
_cod_data_source_block lsybi
_cod_original_cell_volume 2283.6(8)
_cod_database_code 4109777

loop_
_symmetry_equiv_pos_as_xyz
'x, y, z'
'-x, -y, -z'

loop_
_atom_site_label
_atom_site_type_symbol
_atom_site_fract_x
_atom_site_fract_y
_atom_site_fract_z
_atom_site_U_iso_or_equiv
_atom_site_adp_type
_atom_site_occupancy
_atom_site_symmetry_multiplicity
_atom_site_calc_flag
_atom_site_refinement_flags
_atom_site_disorder_assembly
_atom_site_disorder_group
Cl1A Cl 0.47641(10) 0.41032(9) 0.23813(8) 0.0793(4) Uani 1 1 d . . .
O1A O 0.6195(3) 0.4093(3) 0.11335(19) 0.0950(12) Uani 1 1 d . . .
O2A O 0.8426(2) 0.51660(17) 0.13720(14) 0.0472(7) Uani 1 1 d . . .
O3A O 0.9249(3) 0.41438(19) 0.21308(16) 0.0667(8) Uani 1 1 d . . .
O4A O 0.9711(2) 0.64721(19) 0.30459(15) 0.0575(8) Uani 1 1 d . . .
O5A O 0.6012(2) 0.64800(17) 0.44537(15) 0.0505(7) Uani 1 1 d . . .
H5A H 0.5657 0.6606 0.3994 0.061 Uiso 1 1 calc R . .
N1A N 0.8777(3) 0.6159(2) 0.51994(17) 0.0398(7) Uani 1 1 d . . .
O6A O 0.7972(2) 0.45213(17) 0.49119(16) 0.0503(7) Uani 1 1 d . . .
C1A C 0.6242(3) 0.4805(3) 0.2614(2) 0.0459(10) Uani 1 1 d . . .
C2A C 0.6681(4) 0.4718(3) 0.1851(2) 0.0571(12) Uani 1 1 d . . .
C3A C 0.7708(4) 0.5535(3) 0.1975(2) 0.0454(10) Uani 1 1 d . . .
C4A C 0.8660(3) 0.6010(2) 0.2934(2) 0.0411(9) Uani 1 1 d . . .
C5A C 0.8204(3) 0.5916(2) 0.3634(2) 0.0368(9) Uani 1 1 d . . .
C6A C 0.6952(3) 0.5368(2) 0.3444(2) 0.0359(9) Uani 1 1 d . . .
C7A C 0.6512(3) 0.5532(2) 0.4246(2) 0.0398(9) Uani 1 1 d . . .
H7A H 0.5805 0.5007 0.4105 0.048 Uiso 1 1 calc R . .
C8A C 0.7604(3) 0.5511(2) 0.5072(2) 0.0408(9) Uani 1 1 d . . .
C9A C 0.9004(3) 0.6278(2) 0.4502(2) 0.0383(9) Uani 1 1 d . . .
H9A H 0.9791 0.6647 0.4611 0.046 Uiso 1 1 calc R . .
C10A C 0.7127(4) 0.5751(3) 0.5883(2) 0.0506(10) Uani 1 1 d . . .
H10A H 0.7613 0.6357 0.6343 0.061 Uiso 1 1 calc R . .
H10B H 0.6197 0.5836 0.5718 0.061 Uiso 1 1 calc R . .
C11A C 0.7388(4) 0.4858(3) 0.6195(3) 0.0640(11) Uani 1 1 d . . .
H11A H 0.6712 0.4708 0.6425 0.077 Uiso 1 1 calc R . .
H11B H 0.8240 0.4963 0.6650 0.077 Uiso 1 1 calc R . .
C12A C 0.7354(4) 0.4033(3) 0.5354(3) 0.0681(12) Uani 1 1 d . . .
H12A H 0.7839 0.3493 0.5491 0.082 Uiso 1 1 calc R . .
H12B H 0.6456 0.3764 0.4988 0.082 Uiso 1 1 calc R . .
C13A C 0.6993(5) 0.6370(3) 0.1703(3) 0.0723(14) Uani 1 1 d . . .
H13A H 0.7625 0.6895 0.1770 0.087 Uiso 1 1 calc R . .
H13B H 0.6462 0.6631 0.2073 0.087 Uiso 1 1 calc R . .
H13C H 0.6442 0.6112 0.1093 0.087 Uiso 1 1 calc R . .
C14A C 0.9139(4) 0.4411(3) 0.1503(2) 0.0472(10) Uani 1 1 d . . .
C15A C 0.9749(4) 0.3978(3) 0.0795(2) 0.0576(12) Uani 1 1 d . . .
H15A H 0.9101 0.3494 0.0294 0.069 Uiso 1 1 calc R . .
H15B H 0.9974 0.4510 0.0594 0.069 Uiso 1 1 calc R . .
C16A C 1.0943(5) 0.3481(4) 0.1074(3) 0.0937(19) Uani 1 1 d . . .
H16A H 1.0701 0.2887 0.1191 0.112 Uiso 1 1 calc R . .
H16B H 1.1550 0.3930 0.1622 0.112 Uiso 1 1 calc R . .
C17A C 1.1619(7) 0.3190(5) 0.0382(4) 0.137(2) Uiso 1 1 d . . .
H17A H 1.1016 0.2756 -0.0166 0.164 Uiso 1 1 calc R . .
H17B H 1.2364 0.2848 0.0579 0.164 Uiso 1 1 calc R . .
H17C H 1.1908 0.3781 0.0290 0.164 Uiso 1 1 calc R . .
C18A C 0.9838(4) 0.6495(3) 0.6070(2) 0.0499(11) Uani 1 1 d . . .
H18A H 1.0646 0.6237 0.5997 0.060 Uiso 1 1 calc R . .
H18B H 0.9606 0.6225 0.6479 0.060 Uiso 1 1 calc R . .
C19A C 1.0063(6) 0.7613(3) 0.6455(3) 0.098(2) Uani 1 1 d . . .
H19A H 0.9223 0.7861 0.6460 0.118 Uiso 1 1 calc R . .
H19B H 1.0355 0.7865 0.6058 0.118 Uiso 1 1 calc R . .
C20A C 1.1054(8) 0.8068(6) 0.7397(5) 0.165(3) Uiso 1 1 d . . .
H20A H 1.1073 0.8792 0.7594 0.198 Uiso 1 1 calc R . .
H20B H 1.0804 0.7818 0.7811 0.198 Uiso 1 1 calc R . .
C21A C 1.2159(9) 0.7823(7) 0.7368(6) 0.196(4) Uiso 1 1 d . . .
H21A H 1.2798 0.8095 0.7949 0.235 Uiso 1 1 calc R . .
H21B H 1.2399 0.8080 0.6961 0.235 Uiso 1 1 calc R . .
H21C H 1.2128 0.7107 0.7172 0.235 Uiso 1 1 calc R . .
Cl1B Cl -0.01854(10) 0.89920(10) 0.23903(7) 0.0804(4) Uani 1 1 d . . .
O1B O 0.1279(3) 0.8114(2) 0.11521(17) 0.0770(10) Uani 1 1 d . . .
O2B O 0.3437(3) 0.71563(17) 0.13821(15) 0.0514(7) Uani 1 1 d . . .
O3B O 0.4315(3) 0.87395(19) 0.20904(16) 0.0637(8) Uani 1 1 d . . .
O4B O 0.4777(2) 0.71650(18) 0.30809(15) 0.0555(7) Uani 1 1 d . . .
O5B O 0.1036(2) 0.81143(17) 0.44529(15) 0.0502(7) Uani 1 1 d . . .
H5B H 0.0650 0.7667 0.3988 0.060 Uiso 1 1 calc R . .
O6B O 0.2984(2) 1.04358(16) 0.49437(16) 0.0486(7) Uani 1 1 d . . .
N1B N 0.3803(3) 0.90055(19) 0.52308(16) 0.0382(7) Uani 1 1 d . . .
C1B C 0.1292(3) 0.8472(3) 0.2640(2) 0.0459(10) Uani 1 1 d . . .
C2B C 0.1739(4) 0.8009(3) 0.1877(2) 0.0510(11) Uani 1 1 d . . .
C3B C 0.2771(4) 0.7282(2) 0.2019(2) 0.0439(10) Uani 1 1 d . . .
C4B C 0.3716(3) 0.7530(2) 0.2964(2) 0.0438(10) Uani 1 1 d . . .
C5B C 0.3259(3) 0.8123(2) 0.36617(19) 0.0352(9) Uani 1 1 d . . .
C6B C 0.1994(3) 0.8511(2) 0.3465(2) 0.0369(9) Uani 1 1 d . . .
C7B C 0.1536(3) 0.8922(2) 0.4256(2) 0.0392(9) Uani 1 1 d . . .
H7B H 0.0829 0.9340 0.4112 0.047 Uiso 1 1 calc R . .
C8B C 0.2616(3) 0.9539(2) 0.5092(2) 0.0397(9) Uani 1 1 d . . .
C9B C 0.4048(3) 0.8392(2) 0.4533(2) 0.0371(9) Uani 1 1 d . . .
H9B H 0.4840 0.8112 0.4645 0.045 Uiso 1 1 calc R . .
C10B C 0.2116(4) 0.9880(3) 0.5898(2) 0.0514(11) Uani 1 1 d . . .
H10C H 0.1184 0.9673 0.5722 0.062 Uiso 1 1 calc R . .
H10D H 0.2589 0.9605 0.6356 0.062 Uiso 1 1 calc R . .
C11B C 0.2385(4) 1.1017(3) 0.6225(3) 0.0642(13) Uani 1 1 d . . .
H11C H 0.1712 1.1332 0.6458 0.077 Uiso 1 1 calc R . .
H11D H 0.3240 1.1244 0.6677 0.077 Uiso 1 1 calc R . .
C12B C 0.2343(4) 1.1222(3) 0.5389(3) 0.0679(14) Uani 1 1 d . . .
H12C H 0.1442 1.1205 0.5022 0.081 Uiso 1 1 calc R . .
H12D H 0.2805 1.1872 0.5525 0.081 Uiso 1 1 calc R . .
C13B C 0.2031(4) 0.6255(3) 0.1797(3) 0.0669(13) Uani 1 1 d . . .
H13D H 0.1408 0.6068 0.1207 0.080 Uiso 1 1 calc R . .
H13E H 0.1574 0.6289 0.2215 0.080 Uiso 1 1 calc R . .
H13F H 0.2646 0.5765 0.1829 0.080 Uiso 1 1 calc R . .
C14B C 0.4147(4) 0.8000(3) 0.1463(2) 0.0495(11) Uani 1 1 d . B .
C15B C 0.4617(5) 0.7873(3) 0.0706(3) 0.0800(15) Uani 1 1 d . . .
H15C H 0.3869 0.7835 0.0189 0.096 Uiso 1 1 calc R A 1
H15D H 0.4990 0.7240 0.0583 0.096 Uiso 1 1 calc R A 1
C16B C 0.5642(12) 0.8700(9) 0.0834(8) 0.103(4) Uiso 0.50 1 d P B 1
H16C H 0.5204 0.9305 0.0934 0.124 Uiso 0.50 1 calc PR B 1
H16D H 0.6301 0.8762 0.1400 0.124 Uiso 0.50 1 calc PR B 1
C17B C 0.629(3) 0.878(2) 0.0345(17) 0.294(13) Uiso 0.50 1 d P B 1
H17D H 0.6337 0.8134 -0.0043 0.441 Uiso 0.50 1 calc PR B 1
H17E H 0.7160 0.9094 0.0707 0.441 Uiso 0.50 1 calc PR B 1
H17F H 0.5862 0.9191 -0.0003 0.441 Uiso 0.50 1 calc PR B 1
C16C C 0.4634(15) 0.8692(10) 0.0417(9) 0.133(5) Uiso 0.50 1 d P B 2
H16E H 0.5121 0.9263 0.0920 0.160 Uiso 0.50 1 calc PR B 2
H16F H 0.3738 0.8850 0.0207 0.160 Uiso 0.50 1 calc PR B 2
C17C C 0.5232(19) 0.8553(14) -0.0313(12) 0.187(8) Uiso 0.50 1 d P B 2
H17G H 0.6044 0.8980 -0.0087 0.280 Uiso 0.50 1 calc PR B 2
H17H H 0.4634 0.8723 -0.0795 0.280 Uiso 0.50 1 calc PR B 2
H17I H 0.5399 0.7868 -0.0521 0.280 Uiso 0.50 1 calc PR B 2
C18B C 0.4857(4) 0.9303(3) 0.6097(2) 0.0492(11) Uani 1 1 d . . .
H18C H 0.4607 0.9857 0.6509 0.059 Uiso 1 1 calc R . .
H18D H 0.5653 0.9537 0.6026 0.059 Uiso 1 1 calc R . .
C19B C 0.5139(7) 0.8484(4) 0.6484(3) 0.106(2) Uani 1 1 d . D .
H19C H 0.5432 0.7950 0.6080 0.127 Uiso 1 1 calc R . .
H19D H 0.4320 0.8221 0.6506 0.127 Uiso 1 1 calc R . .
C20B C 0.6155(9) 0.8733(6) 0.7410(5) 0.166(3) Uiso 1 1 d . . .
H20C H 0.6678 0.9316 0.7447 0.199 Uiso 1 1 calc R C 1
H20D H 0.5630 0.8996 0.7792 0.199 Uiso 1 1 calc R C 1
C21B C 0.7015(14) 0.8310(11) 0.7877(10) 0.146(5) Uiso 0.50 1 d P D 1
H21D H 0.7381 0.8761 0.8473 0.175 Uiso 0.50 1 calc PR D 1
H21E H 0.7703 0.8142 0.7620 0.175 Uiso 0.50 1 calc PR D 1
H21F H 0.6600 0.7712 0.7885 0.175 Uiso 0.50 1 calc PR D 1
C21C C 0.7206(11) 0.8937(9) 0.7385(8) 0.104(4) Uiso 0.50 1 d P D 2
H21G H 0.7834 0.9118 0.7972 0.125 Uiso 0.50 1 calc PR D 2
H21H H 0.7180 0.9490 0.7162 0.125 Uiso 0.50 1 calc PR D 2
H21I H 0.7458 0.8369 0.7000 0.125 Uiso 0.50 1 calc PR D 2

loop_
_atom_site_aniso_label
_atom_site_aniso_U_11
_atom_site_aniso_U_22
_atom_site_aniso_U_33
_atom_site_aniso_U_23
_atom_site_aniso_U_13
_atom_site_aniso_U_12
Cl1A 0.0532(5) 0.0839(8) 0.0746(7) -0.0122(6) 0.0228(5) -0.0320(5)
O1A 0.093(2) 0.101(2) 0.0561(17) -0.0291(16) 0.0302(16) -0.0451(19)
O2A 0.0597(14) 0.0503(13) 0.0344(11) 0.0125(10) 0.0205(10) 0.0059(12)
O3A 0.0980(19) 0.0604(15) 0.0519(13) 0.0234(11) 0.0330(13) 0.0182(15)
O4A 0.0614(14) 0.0599(15) 0.0463(13) 0.0046(11) 0.0234(11) -0.0246(13)
O5A 0.0593(14) 0.0487(13) 0.0500(12) 0.0166(10) 0.0259(11) 0.0227(11)
N1A 0.0382(14) 0.0482(15) 0.0354(13) 0.0136(11) 0.0152(11) 0.0004(13)
O6A 0.0567(13) 0.0424(12) 0.0719(13) 0.0261(10) 0.0412(11) 0.0162(11)
C1A 0.0415(18) 0.0381(19) 0.0513(19) 0.0026(15) 0.0178(16) -0.0055(16)
C2A 0.055(2) 0.055(2) 0.047(2) 0.0002(18) 0.0118(18) -0.0068(19)
C3A 0.055(2) 0.0433(19) 0.0388(17) 0.0095(14) 0.0196(15) 0.0080(17)
C4A 0.0489(18) 0.0328(17) 0.0430(17) 0.0068(14) 0.0222(15) 0.0015(15)
C5A 0.0404(17) 0.0304(16) 0.0384(16) 0.0069(13) 0.0155(14) 0.0003(14)
C6A 0.0373(16) 0.0271(16) 0.0421(17) 0.0069(13) 0.0154(14) 0.0037(14)
C7A 0.0386(17) 0.0345(17) 0.0501(17) 0.0137(14) 0.0196(14) 0.0028(14)
C8A 0.0401(16) 0.0368(17) 0.0520(17) 0.0146(14) 0.0237(14) 0.0061(15)
C9A 0.0399(17) 0.0351(17) 0.0395(16) 0.0077(13) 0.0166(14) -0.0037(14)
C10A 0.0536(19) 0.057(2) 0.0518(18) 0.0187(16) 0.0312(16) 0.0129(17)
C11A 0.054(2) 0.087(3) 0.077(2) 0.0477(19) 0.0360(18) 0.013(2)
C12A 0.068(2) 0.058(2) 0.102(3) 0.0478(19) 0.038(2) 0.012(2)
C13A 0.089(3) 0.072(3) 0.054(2) 0.0223(19) 0.018(2) 0.020(2)
C14A 0.059(2) 0.045(2) 0.0313(17) 0.0055(15) 0.0138(16) -0.0043(18)
C15A 0.062(2) 0.056(2) 0.049(2) 0.0053(17) 0.0221(18) 0.001(2)
C16A 0.071(3) 0.117(4) 0.082(3) 0.007(3) 0.035(2) 0.022(3)
C18A 0.050(2) 0.059(2) 0.0385(17) 0.0132(16) 0.0137(16) -0.0006(18)
C19A 0.135(5) 0.059(3) 0.062(3) 0.003(2) -0.003(3) -0.021(3)
Cl1B 0.0566(6) 0.1232(8) 0.0750(6) 0.0514(6) 0.0206(5) 0.0380(6)
O1B 0.0771(18) 0.110(2) 0.0476(14) 0.0346(14) 0.0160(14) 0.0243(17)
O2B 0.0750(16) 0.0376(13) 0.0381(12) 0.0030(10) 0.0227(11) 0.0022(12)
O3B 0.0897(18) 0.0427(14) 0.0527(14) 0.0006(11) 0.0298(13) -0.0098(14)
O4B 0.0670(15) 0.0577(15) 0.0426(12) 0.0119(11) 0.0232(11) 0.0248(12)
O5B 0.0567(14) 0.0412(13) 0.0502(13) 0.0093(10) 0.0196(11) -0.0101(11)
O6B 0.0487(12) 0.0336(12) 0.0707(14) 0.0126(10) 0.0335(11) 0.0011(10)
N1B 0.0391(14) 0.0381(15) 0.0336(13) 0.0026(11) 0.0154(11) 0.0056(12)
C1B 0.0418(18) 0.0516(19) 0.0495(18) 0.0235(15) 0.0150(15) 0.0085(16)
C2B 0.048(2) 0.058(2) 0.0408(19) 0.0147(16) 0.0074(16) -0.0047(18)
C3B 0.055(2) 0.0359(18) 0.0366(17) 0.0057(14) 0.0154(16) -0.0052(16)
C4B 0.0496(19) 0.0368(17) 0.0472(18) 0.0157(14) 0.0165(16) 0.0075(16)
C5B 0.0424(17) 0.0301(16) 0.0304(15) 0.0047(12) 0.0132(13) -0.0006(14)
C6B 0.0364(17) 0.0280(15) 0.0467(17) 0.0147(13) 0.0114(14) -0.0013(14)
C7B 0.0399(17) 0.0308(16) 0.0528(17) 0.0170(13) 0.0199(14) 0.0029(14)
C8B 0.0388(16) 0.0323(17) 0.0492(17) 0.0086(14) 0.0207(14) -0.0019(14)
C9B 0.0380(17) 0.0294(16) 0.0436(17) 0.0108(13) 0.0137(14) 0.0038(14)
C10B 0.0457(18) 0.051(2) 0.057(2) 0.0077(17) 0.0266(16) 0.0001(17)
C11B 0.059(2) 0.048(2) 0.074(3) -0.0106(19) 0.035(2) -0.0010(19)
C12B 0.058(2) 0.039(2) 0.106(3) 0.013(2) 0.037(2) 0.0073(19)
C13B 0.088(3) 0.054(2) 0.046(2) 0.0080(18) 0.014(2) -0.016(2)
C14B 0.065(2) 0.044(2) 0.0371(17) 0.0057(15) 0.0211(16) 0.0017(18)
C15B 0.123(3) 0.061(3) 0.076(2) 0.028(2) 0.056(2) 0.012(3)
C18B 0.048(2) 0.051(2) 0.0362(18) -0.0003(16) 0.0108(16) 0.0049(17)
C19B 0.152(5) 0.078(3) 0.054(3) 0.019(2) -0.011(3) 0.018(3)

loop_
_atom_type_symbol
_atom_type_description
_atom_type_scat_dispersion_real
_atom_type_scat_dispersion_imag
_atom_type_scat_source
C C 0.0033 0.0016 'International Tables Vol C Tables 4.2.6.8 and 6.1.1.4'
H H 0.0000 0.0000 'International Tables Vol C Tables 4.2.6.8 and 6.1.1.4'
N N 0.0061 0.0033 'International Tables Vol C Tables 4.2.6.8 and 6.1.1.4'
O O 0.0106 0.0060 'International Tables Vol C Tables 4.2.6.8 and 6.1.1.4'
Cl Cl 0.1484 0.1585 'International Tables Vol C Tables 4.2.6.8 and 6.1.1.4'

loop_
_geom_angle_atom_site_label_1
_geom_angle_atom_site_label_2
_geom_angle_atom_site_label_3
_geom_angle
C14A O2A C3A 115.1(3)
C9A N1A C8A 119.7(3)
C9A N1A C18A 118.9(3)
C8A N1A C18A 120.1(3)
C8A O6A C12A 107.6(3)
C6A C1A C2A 122.2(3)
C6A C1A Cl1A 122.2(3)
C2A C1A Cl1A 115.6(2)
O1A C2A C1A 123.4(4)
O1A C2A C3A 120.1(4)
C1A C2A C3A 116.2(3)
O2A C3A C2A 109.6(3)
O2A C3A C13A 105.7(3)
C2A C3A C13A 107.9(3)
O2A C3A C4A 110.5(3)
C2A C3A C4A 115.5(3)
C13A C3A C4A 107.1(3)
O4A C4A C5A 125.1(3)
O4A C4A C3A 118.6(3)
C5A C4A C3A 116.2(3)
C9A C5A C4A 120.3(3)
C9A C5A C6A 117.9(3)
C4A C5A C6A 121.6(3)
C1A C6A C5A 121.7(3)
C1A C6A C7A 124.4(3)
C5A C6A C7A 113.9(3)
O5A C7A C6A 109.7(3)
O5A C7A C8A 107.6(2)
C6A C7A C8A 113.6(3)
O6A C8A N1A 106.3(3)
O6A C8A C7A 107.8(2)
N1A C8A C7A 109.4(3)
O6A C8A C10A 106.9(3)
N1A C8A C10A 114.5(3)
C7A C8A C10A 111.5(3)
N1A C9A C5A 127.0(3)
C11A C10A C8A 104.3(3)
C10A C11A C12A 102.5(3)
O6A C12A C11A 103.9(3)
O3A C14A O2A 121.4(3)
O3A C14A C15A 125.7(4)
O2A C14A C15A 112.9(3)
C16A C15A C14A 114.7(4)
C15A C16A C17A 112.3(5)
N1A C18A C19A 111.8(3)
C18A C19A C20A 117.4(5)
C21A C20A C19A 107.6(8)
C14B O2B C3B 114.6(3)
C12B O6B C8B 106.9(3)
C9B N1B C18B 118.4(3)
C9B N1B C8B 119.2(3)
C18B N1B C8B 121.1(3)
C6B C1B C2B 122.1(3)
C6B C1B Cl1B 123.1(3)
C2B C1B Cl1B 114.8(3)
O1B C2B C1B 124.6(4)
O1B C2B C3B 120.2(3)
C1B C2B C3B 115.0(3)
O2B C3B C4B 112.5(3)
O2B C3B C2B 109.1(3)
C4B C3B C2B 115.6(3)
O2B C3B C13B 105.6(3)
C4B C3B C13B 106.2(3)
C2B C3B C13B 107.2(3)
O4B C4B C5B 124.7(3)
O4B C4B C3B 118.6(3)
C5B C4B C3B 116.6(3)
C9B C5B C4B 120.7(3)
C9B C5B C6B 118.1(3)
C4B C5B C6B 121.1(3)
C1B C6B C5B 121.9(3)
C1B C6B C7B 123.8(3)
C5B C6B C7B 114.3(3)
O5B C7B C6B 109.4(2)
O5B C7B C8B 107.1(3)
C6B C7B C8B 113.7(3)
O6B C8B N1B 106.1(3)
O6B C8B C7B 107.3(3)
N1B C8B C7B 110.3(3)
O6B C8B C10B 106.4(3)
N1B C8B C10B 114.6(3)
C7B C8B C10B 111.6(3)
N1B C9B C5B 127.0(3)
C11B C10B C8B 104.3(3)
C12B C11B C10B 101.6(3)
O6B C12B C11B 105.1(3)
O3B C14B O2B 121.1(4)
O3B C14B C15B 126.9(4)
O2B C14B C15B 112.0(3)
C16C C15B C14B 116.9(7)
C16C C15B C16B 43.7(7)
C14B C15B C16B 114.9(5)
C17B C16B C15B 130.7(14)
C15B C16C C17C 114.9(13)
N1B C18B C19B 113.5(3)
C18B C19B C20B 117.6(5)
C21C C20B C21B 70.7(10)
C21C C20B C19B 109.8(9)
C21B C20B C19B 139.7(9)

loop_
_geom_bond_atom_site_label_1
_geom_bond_atom_site_label_2
_geom_bond_distance
Cl1A C1A 1.741(4)
O1A C2A 1.205(4)
O2A C14A 1.348(4)
O2A C3A 1.428(4)
O3A C14A 1.194(4)
O4A C4A 1.236(4)
O5A C7A 1.426(4)
N1A C9A 1.320(4)
N1A C8A 1.476(4)
N1A C18A 1.482(4)
O6A C8A 1.421(4)
O6A C12A 1.440(5)
C1A C6A 1.345(4)
C1A C2A 1.462(6)
C2A C3A 1.516(5)
C3A C13A 1.520(6)
C3A C4A 1.546(4)
C4A C5A 1.441(5)
C5A C9A 1.371(4)
C5A C6A 1.447(5)
C6A C7A 1.508(5)
C7A C8A 1.521(5)
C8A C10A 1.537(5)
C10A C11A 1.503(6)
C11A C12A 1.515(6)
C14A C15A 1.496(5)
C15A C16A 1.481(6)
C16A C17A 1.504(9)
C18A C19A 1.498(6)
C19A C20A 1.539(8)
C20A C21A 1.249(12)
Cl1B C1B 1.739(4)
O1B C2B 1.216(4)
O2B C14B 1.361(5)
O2B C3B 1.426(5)
O3B C14B 1.197(4)
O4B C4B 1.238(4)
O5B C7B 1.427(4)
O6B C12B 1.439(5)
O6B C8B 1.440(4)
N1B C9B 1.322(4)
N1B C18B 1.474(4)
N1B C8B 1.476(4)
C1B C6B 1.337(5)
C1B C2B 1.466(5)
C2B C3B 1.527(5)
C3B C4B 1.523(5)
C3B C13B 1.535(5)
C4B C5B 1.433(5)
C5B C9B 1.373(4)
C5B C6B 1.448(5)
C6B C7B 1.501(5)
C7B C8B 1.519(4)
C8B C10B 1.543(5)
C10B C11B 1.523(5)
C11B C12B 1.499(7)
C14B C15B 1.464(6)
C15B C16C 1.387(16)
C15B C16B 1.522(13)
C16B C17B 1.26(3)
C16C C17C 1.51(2)
C18B C19B 1.480(6)
C19B C20B 1.528(9)
C20B C21C 1.181(14)
C20B C21B 1.291(16)

loop_
_geom_hbond_atom_site_label_D
_geom_hbond_atom_site_label_H
_geom_hbond_atom_site_label_A
_geom_hbond_distance_DH
_geom_hbond_distance_HA
_geom_hbond_distance_DA
_geom_hbond_angle_DHA
O5A H5A O4B 0.82 1.92 2.732(4) 168.0
O5B H5B O4A 0.82 1.86 2.651(3) 161.2

loop_
_geom_torsion_atom_site_label_1
_geom_torsion_atom_site_label_2
_geom_torsion_atom_site_label_3
_geom_torsion_atom_site_label_4
_geom_torsion
C6A C1A C2A O1A 166.5(4)
Cl1A C1A C2A O1A -11.7(6)
C6A C1A C2A C3A -19.8(5)
Cl1A C1A C2A C3A 162.0(3)
C14A O2A C3A C2A -64.1(3)
C14A O2A C3A C13A 179.9(3)
C14A O2A C3A C4A 64.3(4)
O1A C2A C3A O2A -30.1(5)
C1A C2A C3A O2A 155.9(3)
O1A C2A C3A C13A 84.5(5)
C1A C2A C3A C13A -89.5(4)
O1A C2A C3A C4A -155.7(4)
C1A C2A C3A C4A 30.3(5)
O2A C3A C4A O4A 35.9(4)
C2A C3A C4A O4A 161.0(3)
C13A C3A C4A O4A -78.8(4)
O2A C3A C4A C5A -147.3(3)
C2A C3A C4A C5A -22.2(4)
C13A C3A C4A C5A 98.1(4)
O4A C4A C5A C9A -6.1(5)
C3A C4A C5A C9A 177.3(3)
O4A C4A C5A C6A 179.4(3)
C3A C4A C5A C6A 2.8(5)
C2A C1A C6A C5A -0.5(5)
Cl1A C1A C6A C5A 177.5(3)
C2A C1A C6A C7A 176.3(3)
Cl1A C1A C6A C7A -5.6(5)
C9A C5A C6A C1A -165.1(3)
C4A C5A C6A C1A 9.5(5)
C9A C5A C6A C7A 17.7(4)
C4A C5A C6A C7A -167.7(3)
C1A C6A C7A O5A -100.0(4)
C5A C6A C7A O5A 77.0(3)
C1A C6A C7A C8A 139.4(3)
C5A C6A C7A C8A -43.5(4)
C12A O6A C8A N1A 141.9(3)
C12A O6A C8A C7A -100.8(3)
C12A O6A C8A C10A 19.1(3)
C9A N1A C8A O6A 86.0(4)
C18A N1A C8A O6A -80.7(3)
C9A N1A C8A C7A -30.1(4)
C18A N1A C8A C7A 163.1(3)
C9A N1A C8A C10A -156.1(3)
C18A N1A C8A C10A 37.1(4)
O5A C7A C8A O6A 171.6(3)
C6A C7A C8A O6A -66.7(4)
O5A C7A C8A N1A -73.2(3)
C6A C7A C8A N1A 48.5(3)
O5A C7A C8A C10A 54.5(4)
C6A C7A C8A C10A 176.2(3)
C8A N1A C9A C5A 5.2(5)
C18A N1A C9A C5A 172.1(3)
C4A C5A C9A N1A -172.7(3)
C6A C5A C9A N1A 2.0(5)
O6A C8A C10A C11A 5.2(3)
N1A C8A C10A C11A -112.3(3)
C7A C8A C10A C11A 122.7(3)
C8A C10A C11A C12A -25.8(4)
C8A O6A C12A C11A -35.8(4)
C10A C11A C12A O6A 37.8(4)
C3A O2A C14A O3A -6.7(4)
C3A O2A C14A C15A 173.6(3)
O3A C14A C15A C16A -24.4(6)
O2A C14A C15A C16A 155.2(4)
C14A C15A C16A C17A -171.9(4)
C9A N1A C18A C19A 72.0(5)
C8A N1A C18A C19A -121.2(4)
N1A C18A C19A C20A 174.7(5)
C18A C19A C20A C21A 63.9(10)
C6B C1B C2B O1B -165.6(4)
Cl1B C1B C2B O1B 12.6(5)
C6B C1B C2B C3B 20.0(5)
Cl1B C1B C2B C3B -161.9(3)
C14B O2B C3B C4B -65.3(4)
C14B O2B C3B C2B 64.3(3)
C14B O2B C3B C13B 179.2(3)
O1B C2B C3B O2B 25.0(4)
C1B C2B C3B O2B -160.3(3)
O1B C2B C3B C4B 152.9(4)
C1B C2B C3B C4B -32.4(5)
O1B C2B C3B C13B -88.9(4)
C1B C2B C3B C13B 85.8(4)
O2B C3B C4B O4B -33.3(4)
C2B C3B C4B O4B -159.5(3)
C13B C3B C4B O4B 81.7(4)
O2B C3B C4B C5B 150.8(3)
C2B C3B C4B C5B 24.6(5)
C13B C3B C4B C5B -94.2(4)
O4B C4B C5B C9B 5.0(6)
C3B C4B C5B C9B -179.4(3)
O4B C4B C5B C6B -179.2(3)
C3B C4B C5B C6B -3.6(5)
C2B C1B C6B C5B 1.7(5)
Cl1B C1B C6B C5B -176.3(3)
C2B C1B C6B C7B -176.2(3)
Cl1B C1B C6B C7B 5.8(5)
C9B C5B C6B C1B 165.3(3)
C4B C5B C6B C1B -10.6(5)
C9B C5B C6B C7B -16.6(4)
C4B C5B C6B C7B 167.5(3)
C1B C6B C7B O5B 100.2(4)
C5B C6B C7B O5B -77.8(3)
C1B C6B C7B C8B -140.1(3)
C5B C6B C7B C8B 41.8(4)
C12B O6B C8B N1B -141.4(3)
C12B O6B C8B C7B 100.7(3)
C12B O6B C8B C10B -18.9(3)
C9B N1B C8B O6B -86.3(3)
C18B N1B C8B O6B 80.2(4)
C9B N1B C8B C7B 29.6(4)
C18B N1B C8B C7B -163.9(3)
C9B N1B C8B C10B 156.6(3)
C18B N1B C8B C10B -36.9(4)
O5B C7B C8B O6B -171.3(3)
C6B C7B C8B O6B 67.8(3)
O5B C7B C8B N1B 73.6(3)
C6B C7B C8B N1B -47.4(4)
O5B C7B C8B C10B -55.1(4)
C6B C7B C8B C10B -176.0(3)
C18B N1B C9B C5B -171.8(3)
C8B N1B C9B C5B -5.0(5)
C4B C5B C9B N1B 173.4(3)
C6B C5B C9B N1B -2.5(5)
O6B C8B C10B C11B -5.9(3)
N1B C8B C10B C11B 111.0(3)
C7B C8B C10B C11B -122.7(3)
C8B C10B C11B C12B 26.9(4)
C8B O6B C12B C11B 37.1(3)
C10B C11B C12B O6B -39.4(4)
C3B O2B C14B O3B 8.9(5)
C3B O2B C14B C15B -170.1(3)
O3B C14B C15B C16C -35.9(9)
O2B C14B C15B C16C 143.0(7)
O3B C14B C15B C16B 13.0(8)
O2B C14B C15B C16B -168.1(6)
C16C C15B C16B C17B -81(2)
C14B C15B C16B C17B 175(2)
C14B C15B C16C C17C 175.1(10)
C16B C15B C16C C17C 76.3(14)
C9B N1B C18B C19B -71.0(5)
C8B N1B C18B C19B 122.4(4)
N1B C18B C19B C20B -176.2(6)
C18B C19B C20B C21C -66.5(11)
C18B C19B C20B C21B -149.7(16)
